data_7224465
loop_
_publ_author_name
'Liu, Zhi-Wen'
'Huang, Xiao-Jun'
'Xiao, Han-Lin'
'Liu, Guo'
'Zhang, Jian'
'Shi, Lei'
'Jiang, Renwang'
'Zhang, Xiao-Qi'
'Ye, Wen-Cai'

_publ_section_title
;
 New Iboga-Type Alkaloids from Ervatamia hainanensis
;
_journal_name_full 'RSC Adv.'
_journal_paper_doi 10.1039/C6RA00185H
_journal_year 2016
_chemical_absolute_configuration rm
_chemical_formula_sum 'C23 H30 N2 O3'
_chemical_formula_weight 382.45
_chemical_name_systematic 3S-(24S-hydroxyethyl)-coronaridine
_space_group_IT_number 4
_symmetry_cell_setting monoclinic
_symmetry_space_group_name_Hall 'P 2yb'
_symmetry_space_group_name_H-M 'P 1 21 1'
_atom_sites_solution_hydrogens geom
_atom_sites_solution_primary direct
_atom_sites_solution_secondary difmap
_audit_creation_method SHELXL-97
_audit_update_record
;
2016-01-02 deposited with the CCDC.
2016-02-29 downloaded from the CCDC.
;
_cell_angle_alpha 90.00
_cell_angle_beta 107.663(10)
_cell_angle_gamma 90.00
_cell_formula_units_Z 2
_cell_length_a 9.7015(8)
_cell_length_b 10.7426(8)
_cell_length_c 10.0282(10)
_cell_measurement_reflns_used 1742
_cell_measurement_temperature 173.0(3)
_cell_measurement_theta_max 62.7220
_cell_measurement_theta_min 4.5970
_cell_volume 995.86(16)
_computing_cell_refinement 'CrysAlis PRO '
_computing_data_collection 'CrysAlis PRO '
_computing_data_reduction 'CrysAlis PRO'
_computing_molecular_graphics 'XP (Sheldrick, 2008)'
_computing_publication_material 'XP (Sheldrick, 2008)'
_computing_structure_refinement 'SHELXL97 (Sheldrick, 2008)'
_computing_structure_solution 'SHELXS97 (Sheldrick, 2008)'
_diffrn_ambient_temperature 173(2)
_diffrn_measured_fraction_theta_full 0.992
_diffrn_measured_fraction_theta_max 0.992
_diffrn_measurement_device_type 'Oxford Gemini S ultra'
_diffrn_measurement_method 'omega scan'
_diffrn_radiation_monochromator graphite
_diffrn_radiation_source 'fine-focus sealed tube'
_diffrn_radiation_type CuK\a
_diffrn_radiation_wavelength 1.54184
_diffrn_reflns_av_R_equivalents 0.0418
_diffrn_reflns_av_sigmaI/netI 0.0700
_diffrn_reflns_limit_h_max 10
_diffrn_reflns_limit_h_min -11
_diffrn_reflns_limit_k_max 9
_diffrn_reflns_limit_k_min -12
_diffrn_reflns_limit_l_max 11
_diffrn_reflns_limit_l_min -11
_diffrn_reflns_number 4010
_diffrn_reflns_theta_full 62.72
_diffrn_reflns_theta_max 62.72
_diffrn_reflns_theta_min 4.63
_diffrn_standards_decay_% 0
_exptl_absorpt_coefficient_mu 0.675
_exptl_absorpt_correction_T_max 1.00000
_exptl_absorpt_correction_T_min 0.81742
_exptl_absorpt_correction_type multi-scan
_exptl_crystal_colour colorless
_exptl_crystal_density_diffrn 1.276
_exptl_crystal_density_method 'not measured'
_exptl_crystal_description block
_exptl_crystal_F_000 418
_exptl_crystal_size_max 0.38
_exptl_crystal_size_mid 0.28
_exptl_crystal_size_min 0.20
_refine_diff_density_max 0.469
_refine_diff_density_min -0.231
_refine_diff_density_rms 0.052
_refine_ls_abs_structure_details 'Flack H D (1983), Acta Cryst. A39, 876-881'
_refine_ls_abs_structure_Flack 0.0(4)
_refine_ls_extinction_method none
_refine_ls_goodness_of_fit_ref 1.071
_refine_ls_hydrogen_treatment mixed
_refine_ls_matrix_type full
_refine_ls_number_parameters 254
_refine_ls_number_reflns 2310
_refine_ls_number_restraints 1
_refine_ls_restrained_S_all 1.071
_refine_ls_R_factor_all 0.0536
_refine_ls_R_factor_gt 0.0468
_refine_ls_shift/su_max 0.000
_refine_ls_shift/su_mean 0.000
_refine_ls_structure_factor_coef Fsqd
_refine_ls_weighting_details 'calc w=1/[\s^2^(Fo^2^)+(0.0606P)^2^+0.1200P] where P=(Fo^2^+2Fc^2^)/3'
_refine_ls_weighting_scheme calc
_refine_ls_wR_factor_gt 0.1104
_refine_ls_wR_factor_ref 0.1185
_reflns_number_gt 2101
_reflns_number_total 2310
_reflns_threshold_expression >2sigma(I)
_cod_data_source_file c6ra00185h2.cif
_cod_data_source_block lzwa9
_cod_original_cell_volume 995.86(15)
_cod_original_sg_symbol_H-M P21
_cod_database_code 7224465

loop_
_symmetry_equiv_pos_as_xyz
'x, y, z'
'-x, y+1/2, -z'

loop_
_atom_site_label
_atom_site_type_symbol
_atom_site_fract_x
_atom_site_fract_y
_atom_site_fract_z
_atom_site_U_iso_or_equiv
_atom_site_adp_type
_atom_site_occupancy
_atom_site_symmetry_multiplicity
_atom_site_calc_flag
_atom_site_refinement_flags
O1 O 0.4294(3) -0.5495(3) -0.2288(3) 0.0403(6) Uani 1 1 d .
H1A H 0.3639 -0.5711 -0.2981 0.058(14) Uiso 1 1 calc R
O2 O -0.1943(3) -0.7078(2) -0.0437(2) 0.0386(6) Uani 1 1 d .
O3 O -0.2802(2) -0.6993(2) -0.2769(2) 0.0308(5) Uani 1 1 d .
N1 N -0.3056(3) -0.4311(2) -0.2449(3) 0.0279(6) Uani 1 1 d .
H1B H -0.3581 -0.4815 -0.2145 0.033 Uiso 1 1 calc R
C2 C -0.1631(3) -0.4516(3) -0.2398(3) 0.0255(6) Uani 1 1 d .
C3 C 0.2385(3) -0.5316(3) -0.1165(3) 0.0283(7) Uani 1 1 d .
H3A H 0.2445 -0.4423 -0.0957 0.034 Uiso 1 1 calc R
N4 N 0.1370(3) -0.5496(3) -0.2584(3) 0.0266(5) Uani 1 1 d .
C5 C 0.1086(3) -0.4389(3) -0.3483(3) 0.0278(6) Uani 1 1 d .
H5A H 0.0474 -0.4638 -0.4402 0.033 Uiso 1 1 calc R
H5B H 0.1999 -0.4113 -0.3589 0.033 Uiso 1 1 calc R
C6 C 0.0374(3) -0.3270(3) -0.3009(3) 0.0288(7) Uani 1 1 d .
H6A H 0.0972 -0.3017 -0.2087 0.035 Uiso 1 1 calc R
H6B H 0.0345 -0.2582 -0.3644 0.035 Uiso 1 1 calc R
C7 C -0.1136(3) -0.3510(3) -0.2954(3) 0.0259(6) Uani 1 1 d .
C8 C -0.2318(3) -0.2645(3) -0.3398(3) 0.0280(6) Uani 1 1 d .
C9 C -0.2494(4) -0.1472(3) -0.4063(3) 0.0333(7) Uani 1 1 d .
H9A H -0.1735 -0.1104 -0.4304 0.040 Uiso 1 1 calc R
C10 C -0.3817(4) -0.0881(3) -0.4350(4) 0.0389(8) Uani 1 1 d .
H10A H -0.3945 -0.0112 -0.4798 0.047 Uiso 1 1 calc R
C11 C -0.4966(4) -0.1410(4) -0.3982(4) 0.0408(8) Uani 1 1 d .
H11A H -0.5836 -0.0980 -0.4175 0.049 Uiso 1 1 calc R
C12 C -0.4832(4) -0.2567(3) -0.3334(4) 0.0359(8) Uani 1 1 d .
H12A H -0.5595 -0.2923 -0.3090 0.043 Uiso 1 1 calc R
C13 C -0.3500(3) -0.3172(3) -0.3065(3) 0.0290(7) Uani 1 1 d .
C14 C 0.1755(3) -0.5970(3) -0.0116(3) 0.0269(7) Uani 1 1 d .
H14A H 0.2408 -0.5859 0.0836 0.032 Uiso 1 1 calc R
C15 C 0.1537(3) -0.7372(3) -0.0452(3) 0.0291(7) Uani 1 1 d .
H15A H 0.1036 -0.7754 0.0147 0.035 Uiso 1 1 calc R
H15B H 0.2469 -0.7776 -0.0276 0.035 Uiso 1 1 calc R
C16 C -0.0816(3) -0.5666(3) -0.1696(3) 0.0246(6) Uani 1 1 d .
C17 C 0.0296(3) -0.5363(3) -0.0242(3) 0.0277(6) Uani 1 1 d .
H17A H 0.0417 -0.4469 -0.0136 0.033 Uiso 1 1 calc R
H17B H -0.0068 -0.5668 0.0498 0.033 Uiso 1 1 calc R
C18 C 0.1511(4) -0.9621(4) -0.2661(4) 0.0429(8) Uani 1 1 d .
H18A H 0.2013 -1.0004 -0.3244 0.064 Uiso 1 1 calc R
H18B H 0.0546 -0.9948 -0.2892 0.064 Uiso 1 1 calc R
H18C H 0.2015 -0.9793 -0.1697 0.064 Uiso 1 1 calc R
C19 C 0.1445(4) -0.8213(3) -0.2901(3) 0.0325(7) Uani 1 1 d .
H19A H 0.0965 -0.8044 -0.3883 0.039 Uiso 1 1 calc R
H19B H 0.2422 -0.7887 -0.2671 0.039 Uiso 1 1 calc R
C20 C 0.0635(3) -0.7542(3) -0.2015(3) 0.0274(6) Uani 1 1 d .
H20A H -0.0218 -0.8043 -0.2041 0.033 Uiso 1 1 calc R
C21 C 0.0103(3) -0.6248(3) -0.2604(3) 0.0246(6) Uani 1 1 d .
H21A H -0.0517 -0.6337 -0.3574 0.029 Uiso 1 1 calc R
C22 C 0.3910(3) -0.5783(4) -0.1060(4) 0.0371(8) Uani 1 1 d .
H22A H 0.3924 -0.6690 -0.0953 0.044 Uiso 1 1 calc R
C23 C 0.5055(4) -0.5243(6) 0.0160(4) 0.0584(12) Uani 1 1 d .
H23A H 0.5982 -0.5569 0.0178 0.088 Uiso 1 1 calc R
H23B H 0.4857 -0.5461 0.1012 0.088 Uiso 1 1 calc R
H23C H 0.5061 -0.4354 0.0071 0.088 Uiso 1 1 calc R
C24 C -0.1896(3) -0.6655(3) -0.1527(3) 0.0270(7) Uani 1 1 d .
C25 C -0.3827(4) -0.7959(3) -0.2718(4) 0.0377(8) Uani 1 1 d .
H25A H -0.4428 -0.8143 -0.3650 0.057 Uiso 1 1 calc R
H25B H -0.4419 -0.7679 -0.2165 0.057 Uiso 1 1 calc R
H25C H -0.3312 -0.8696 -0.2305 0.057 Uiso 1 1 calc R

loop_
_atom_site_aniso_label
_atom_site_aniso_U_11
_atom_site_aniso_U_22
_atom_site_aniso_U_33
_atom_site_aniso_U_23
_atom_site_aniso_U_13
_atom_site_aniso_U_12
O1 0.0362(11) 0.0454(16) 0.0416(13) -0.0032(12) 0.0154(11) -0.0040(11)
O2 0.0420(13) 0.0406(14) 0.0351(13) 0.0043(11) 0.0145(10) -0.0068(11)
O3 0.0309(11) 0.0253(12) 0.0360(12) 0.0002(9) 0.0099(9) -0.0067(9)
N1 0.0306(13) 0.0197(14) 0.0355(14) 0.0022(11) 0.0135(11) -0.0005(11)
C2 0.0267(14) 0.0214(16) 0.0271(14) -0.0024(12) 0.0065(11) 0.0001(12)
C3 0.0308(15) 0.0272(17) 0.0275(15) -0.0002(13) 0.0099(12) -0.0038(13)
N4 0.0275(11) 0.0252(14) 0.0281(12) 0.0019(11) 0.0101(10) -0.0022(11)
C5 0.0287(14) 0.0279(17) 0.0293(15) 0.0024(13) 0.0126(12) -0.0014(12)
C6 0.0348(16) 0.0218(16) 0.0310(15) 0.0018(13) 0.0118(13) -0.0028(13)
C7 0.0326(15) 0.0204(16) 0.0258(14) 0.0000(12) 0.0104(12) -0.0001(12)
C8 0.0329(15) 0.0248(16) 0.0264(14) -0.0042(12) 0.0091(12) -0.0001(13)
C9 0.0443(17) 0.0243(17) 0.0320(16) 0.0005(13) 0.0125(14) 0.0016(14)
C10 0.052(2) 0.0270(18) 0.0369(18) 0.0003(14) 0.0129(15) 0.0088(15)
C11 0.0432(18) 0.033(2) 0.044(2) -0.0027(16) 0.0099(15) 0.0141(16)
C12 0.0331(16) 0.0311(19) 0.0427(18) -0.0054(15) 0.0103(14) 0.0012(14)
C13 0.0314(16) 0.0238(16) 0.0302(15) -0.0043(13) 0.0070(12) -0.0016(13)
C14 0.0273(14) 0.0293(17) 0.0233(14) -0.0031(12) 0.0064(11) -0.0004(13)
C15 0.0329(15) 0.0244(16) 0.0305(15) 0.0027(13) 0.0105(13) 0.0032(13)
C16 0.0282(14) 0.0196(15) 0.0285(15) 0.0000(12) 0.0122(12) -0.0025(12)
C17 0.0309(14) 0.0264(17) 0.0275(15) -0.0029(12) 0.0114(12) 0.0003(13)
C18 0.0488(19) 0.031(2) 0.051(2) -0.0044(16) 0.0181(16) 0.0096(17)
C19 0.0370(16) 0.0290(18) 0.0333(16) -0.0024(14) 0.0132(13) 0.0018(14)
C20 0.0325(15) 0.0200(16) 0.0330(16) 0.0006(13) 0.0149(12) 0.0013(12)
C21 0.0251(13) 0.0229(16) 0.0271(15) -0.0005(12) 0.0099(12) -0.0002(12)
C22 0.0298(15) 0.047(2) 0.0361(17) -0.0024(15) 0.0131(13) -0.0031(15)
C23 0.0325(17) 0.097(4) 0.044(2) -0.008(2) 0.0098(15) -0.006(2)
C24 0.0269(14) 0.0247(17) 0.0315(17) 0.0021(13) 0.0123(12) 0.0037(12)
C25 0.0382(17) 0.0247(18) 0.049(2) -0.0006(14) 0.0120(15) -0.0091(14)

loop_
_atom_type_symbol
_atom_type_description
_atom_type_scat_dispersion_real
_atom_type_scat_dispersion_imag
_atom_type_scat_source
C C 0.0181 0.0091 'International Tables Vol C Tables 4.2.6.8 and 6.1.1.4'
H H 0.0000 0.0000 'International Tables Vol C Tables 4.2.6.8 and 6.1.1.4'
N N 0.0311 0.0180 'International Tables Vol C Tables 4.2.6.8 and 6.1.1.4'
O O 0.0492 0.0322 'International Tables Vol C Tables 4.2.6.8 and 6.1.1.4'

loop_
_geom_angle_atom_site_label_1
_geom_angle_atom_site_label_2
_geom_angle_atom_site_label_3
_geom_angle
C24 O3 C25 115.1(3)
C13 N1 C2 109.3(3)
C7 C2 N1 109.2(3)
C7 C2 C16 129.2(3)
N1 C2 C16 121.3(3)
N4 C3 C22 111.7(3)
N4 C3 C14 108.2(2)
C22 C3 C14 112.3(3)
C21 N4 C5 116.0(2)
C21 N4 C3 113.4(2)
C5 N4 C3 115.6(3)
N4 C5 C6 117.6(3)
C7 C6 C5 114.4(3)
C2 C7 C8 106.9(3)
C2 C7 C6 128.1(3)
C8 C7 C6 124.9(3)
C13 C8 C9 118.7(3)
C13 C8 C7 107.3(3)
C9 C8 C7 133.9(3)
C10 C9 C8 118.7(3)
C9 C10 C11 121.6(3)
C12 C11 C10 121.2(3)
C11 C12 C13 117.2(3)
N1 C13 C12 130.1(3)
N1 C13 C8 107.2(3)
C12 C13 C8 122.6(3)
C17 C14 C3 107.4(2)
C17 C14 C15 109.6(3)
C3 C14 C15 110.7(3)
C14 C15 C20 109.4(3)
C2 C16 C24 109.7(2)
C2 C16 C17 112.2(3)
C24 C16 C17 110.0(2)
C2 C16 C21 111.1(2)
C24 C16 C21 108.2(2)
C17 C16 C21 105.6(2)
C14 C17 C16 110.4(2)
C18 C19 C20 112.2(3)
C19 C20 C21 111.9(3)
C19 C20 C15 114.1(3)
C21 C20 C15 107.5(3)
N4 C21 C20 108.1(2)
N4 C21 C16 113.0(2)
C20 C21 C16 108.5(2)
O1 C22 C23 107.4(3)
O1 C22 C3 111.7(3)
C23 C22 C3 113.0(3)
O2 C24 O3 123.4(3)
O2 C24 C16 125.4(3)
O3 C24 C16 111.2(3)

loop_
_geom_bond_atom_site_label_1
_geom_bond_atom_site_label_2
_geom_bond_distance
O1 C22 1.424(4)
O2 C24 1.197(4)
O3 C24 1.338(4)
O3 C25 1.449(4)
N1 C13 1.379(4)
N1 C2 1.385(4)
C2 C7 1.369(5)
C2 C16 1.519(5)
C3 N4 1.477(4)
C3 C22 1.535(5)
C3 C14 1.537(4)
N4 C21 1.466(4)
N4 C5 1.467(4)
C5 C6 1.532(5)
C6 C7 1.504(4)
C7 C8 1.437(5)
C8 C13 1.408(5)
C8 C9 1.412(5)
C9 C10 1.382(5)
C10 C11 1.397(6)
C11 C12 1.391(6)
C12 C13 1.397(5)
C14 C17 1.529(4)
C14 C15 1.544(5)
C15 C20 1.557(5)
C16 C24 1.538(4)
C16 C17 1.562(4)
C16 C21 1.584(4)
C18 C19 1.529(5)
C19 C20 1.533(5)
C20 C21 1.538(4)
C22 C23 1.497(6)

loop_
_geom_torsion_atom_site_label_1
_geom_torsion_atom_site_label_2
_geom_torsion_atom_site_label_3
_geom_torsion_atom_site_label_4
_geom_torsion
C13 N1 C2 C7 1.0(3)
C13 N1 C2 C16 176.4(3)
C22 C3 N4 C21 122.7(3)
C14 C3 N4 C21 -1.4(3)
C22 C3 N4 C5 -99.9(3)
C14 C3 N4 C5 136.0(3)
C21 N4 C5 C6 73.9(3)
C3 N4 C5 C6 -62.4(3)
N4 C5 C6 C7 -64.4(4)
N1 C2 C7 C8 -1.1(3)
C16 C2 C7 C8 -176.0(3)
N1 C2 C7 C6 174.5(3)
C16 C2 C7 C6 -0.4(5)
C5 C6 C7 C2 45.8(4)
C5 C6 C7 C8 -139.4(3)
C2 C7 C8 C13 0.8(3)
C6 C7 C8 C13 -174.9(3)
C2 C7 C8 C9 -178.4(3)
C6 C7 C8 C9 5.8(5)
C13 C8 C9 C10 0.6(4)
C7 C8 C9 C10 179.8(3)
C8 C9 C10 C11 0.8(5)
C9 C10 C11 C12 -1.2(5)
C10 C11 C12 C13 0.2(5)
C2 N1 C13 C12 -179.6(3)
C2 N1 C13 C8 -0.5(3)
C11 C12 C13 N1 -179.8(3)
C11 C12 C13 C8 1.2(5)
C9 C8 C13 N1 179.1(3)
C7 C8 C13 N1 -0.2(3)
C9 C8 C13 C12 -1.6(4)
C7 C8 C13 C12 179.0(3)
N4 C3 C14 C17 -60.4(3)
C22 C3 C14 C17 175.8(3)
N4 C3 C14 C15 59.2(3)
C22 C3 C14 C15 -64.5(3)
C17 C14 C15 C20 65.5(3)
C3 C14 C15 C20 -52.8(3)
C7 C2 C16 C24 -168.0(3)
N1 C2 C16 C24 17.6(4)
C7 C2 C16 C17 69.4(4)
N1 C2 C16 C17 -104.9(3)
C7 C2 C16 C21 -48.6(4)
N1 C2 C16 C21 137.1(3)
C3 C14 C17 C16 67.5(3)
C15 C14 C17 C16 -52.8(3)
C2 C16 C17 C14 -133.0(3)
C24 C16 C17 C14 104.6(3)
C21 C16 C17 C14 -11.9(3)
C18 C19 C20 C21 -159.9(3)
C18 C19 C20 C15 77.7(4)
C14 C15 C20 C19 116.8(3)
C14 C15 C20 C21 -7.9(3)
C5 N4 C21 C20 161.8(2)
C3 N4 C21 C20 -61.0(3)
C5 N4 C21 C16 -78.1(3)
C3 N4 C21 C16 59.2(3)
C19 C20 C21 N4 -61.2(3)
C15 C20 C21 N4 64.8(3)
C19 C20 C21 C16 175.9(2)
C15 C20 C21 C16 -58.0(3)
C2 C16 C21 N4 72.0(3)
C24 C16 C21 N4 -167.6(2)
C17 C16 C21 N4 -49.9(3)
C2 C16 C21 C20 -168.1(2)
C24 C16 C21 C20 -47.7(3)
C17 C16 C21 C20 70.0(3)
N4 C3 C22 O1 39.2(4)
C14 C3 C22 O1 161.0(3)
N4 C3 C22 C23 160.4(4)
C14 C3 C22 C23 -77.8(4)
C25 O3 C24 O2 -2.4(4)
C25 O3 C24 C16 177.8(3)
C2 C16 C24 O2 -119.5(3)
C17 C16 C24 O2 4.4(4)
C21 C16 C24 O2 119.3(3)
C2 C16 C24 O3 60.3(3)
C17 C16 C24 O3 -175.8(2)
C21 C16 C24 O3 -60.9(3)
